data_2021947
loop_
_publ_author_name
'Linden, Anthony'
'Magirius, J. E. Florian'
'Heimgartner, Heinz'

_publ_section_title
;
 Solid-state conformations of linear depsipeptide amides with an
 alternating sequence of \a,\a-disubstituted \a-amino acid and \a-hydroxy
 acid
;
_journal_coeditor_code KY3193
_journal_issue 1
_journal_name_full 'Acta Crystallographica Section C Structural Chemistry'
_journal_page_first 1
_journal_paper_doi 10.1107/S2053229619016073
_journal_volume 76
_journal_year 2019
_chemical_absolute_configuration unk
_chemical_formula_iupac 'C30 H37 N3 O6'
_chemical_formula_moiety 'C30 H37 N3 O6'
_chemical_formula_sum 'C30 H37 N3 O6'
_chemical_formula_weight 535.62
_chemical_melting_point 372
_chemical_name_systematic (<i>R</i>,<i>S</i>)-Mns-Acp-(<i>S</i>,<i>R</i>)-Mns-Acp-NMe~2~
_space_group_crystal_system orthorhombic
_space_group_IT_number 33
_space_group_name_Hall 'P 2c -2n'
_space_group_name_H-M_alt 'P n a 21'
_atom_sites_solution_hydrogens mixed
_atom_sites_solution_primary direct
_audit_creation_method SHELXL-2014/7
_cell_angle_alpha 90
_cell_angle_beta 90
_cell_angle_gamma 90
_cell_formula_units_Z 4
_cell_length_a 18.922(5)
_cell_length_b 18.300(3)
_cell_length_c 8.072(6)
_cell_measurement_reflns_used 23
_cell_measurement_temperature 173.0(10)
_cell_measurement_theta_max 20
_cell_measurement_theta_min 18
_cell_volume 2795(2)
_computing_cell_refinement
;
MSC/AFC Diffractometer Control Software (Molecular Structure
Corporation, 1991)
;
_computing_data_collection
;
MSC/AFC Diffractometer Control Software (Molecular Structure
Corporation, 1991)
;
_computing_data_reduction
;
TEXSAN (Molecular Structure Corporation, 1989)
;
_computing_molecular_graphics
;
ORTEPII (Johnson, 1976) and Mercury (Macrae <i>et al.</i>,
2008)
;
_computing_publication_material
;
SHELXL2014 (Sheldrick, 2015) and PLATON (Spek, 2009)
;
_computing_structure_refinement
;
SHELXL2014 (Sheldrick, 2015)
;
_computing_structure_solution
;
SHELXS86 (Sheldrick, 1990)
;
_diffrn_ambient_temperature 173.0(10)
_diffrn_detector 'scintillation counter'
_diffrn_measured_fraction_theta_full 0.997
_diffrn_measured_fraction_theta_max 0.996
_diffrn_measurement_device_type 'Rigaku AFC-5R'
_diffrn_measurement_method '\w--2\q scans'
_diffrn_radiation_monochromator graphite
_diffrn_radiation_source 'Rigaku RU200 rotating anode generator'
_diffrn_radiation_type 'Mo K\a'
_diffrn_radiation_wavelength 0.71073
_diffrn_reflns_av_R_equivalents 0.0428
_diffrn_reflns_av_unetI/netI 0.0917
_diffrn_reflns_limit_h_max 24
_diffrn_reflns_limit_h_min -1
_diffrn_reflns_limit_k_max 23
_diffrn_reflns_limit_k_min 0
_diffrn_reflns_limit_l_max 1
_diffrn_reflns_limit_l_min -10
_diffrn_reflns_number 4363
_diffrn_reflns_theta_full 25.242
_diffrn_reflns_theta_max 27.487
_diffrn_reflns_theta_min 2.758
_diffrn_standards_decay_% 0
_diffrn_standards_interval_count 150
_diffrn_standards_number 3
_exptl_absorpt_coefficient_mu 0.089
_exptl_absorpt_correction_type none
_exptl_crystal_colour colourless
_exptl_crystal_density_diffrn 1.273
_exptl_crystal_density_method 'not measured'
_exptl_crystal_description prism
_exptl_crystal_F_000 1144
_exptl_crystal_size_max 0.30
_exptl_crystal_size_mid 0.23
_exptl_crystal_size_min 0.20
_refine_diff_density_max 0.319
_refine_diff_density_min -0.245
_refine_ls_abs_structure_details
;
Flack <i>x</i> determined using 231 quotients [(I+)-(I-)]/[(I+)+(I-)]
(Parsons <i>et al.</i>,  2013)
;
_refine_ls_abs_structure_Flack -3.2(10)
_refine_ls_extinction_method none
_refine_ls_goodness_of_fit_ref 1.014
_refine_ls_hydrogen_treatment mixed
_refine_ls_matrix_type full
_refine_ls_number_parameters 394
_refine_ls_number_reflns 3889
_refine_ls_number_restraints 98
_refine_ls_restrained_S_all 1.005
_refine_ls_R_factor_all 0.1567
_refine_ls_R_factor_gt 0.0551
_refine_ls_shift/su_max 0.000
_refine_ls_shift/su_mean 0.000
_refine_ls_structure_factor_coef Fsqd
_refine_ls_weighting_details 'w=1/[\s^2^(Fo^2^)+(0.0586P)^2^+1.4867P] where P=(Fo^2^+2Fc^2^)/3'
_refine_ls_weighting_scheme calc
_refine_ls_wR_factor_gt 0.1245
_refine_ls_wR_factor_ref 0.1609
_reflns_number_gt 2106
_reflns_number_total 3889
_reflns_threshold_expression 'I > 2\s(I)'
_cod_data_source_file ky3193sup1.cif
_cod_data_source_block 5c
_cod_database_code 2021947
_shelx_space_group_comment
;
The symmetry employed for this shelxl refinement is uniquely defined
by the following loop, which should always be used as a source of
symmetry information in preference to the above space-group names.
They are only intended as comments.
;

loop_
_space_group_symop_operation_xyz
'x, y, z'
'-x, -y, z+1/2'
'-x+1/2, y+1/2, z+1/2'
'x+1/2, -y+1/2, z'

loop_
_atom_site_type_symbol
_atom_site_label
_atom_site_fract_x
_atom_site_fract_y
_atom_site_fract_z
_atom_site_U_iso_or_equiv
_atom_site_adp_type
_atom_site_calc_flag
_atom_site_occupancy
_atom_site_disorder_assembly
_atom_site_disorder_group
O O7 0.27446(16) 0.65935(17) 0.3454(5) 0.0299(8) Uani d 1 . .
O O13 0.3236(2) 0.4369(2) 0.6595(7) 0.0529(12) Uani d 1 . .
H H13 0.308(4) 0.403(3) 0.725(8) 0.08(3) Uiso d 1 . .
O O20 0.33321(19) 0.62869(18) 0.6795(6) 0.0381(9) Uani d 1 . .
O O25 0.36813(19) 0.7228(2) 0.2567(7) 0.0532(13) Uani d 1 . .
O O32 0.21090(18) 0.84238(19) 0.4054(6) 0.0419(10) Uani d 1 . .
O O37 0.2006(2) 0.9229(2) 0.7711(6) 0.0499(11) Uani d 1 . .
N N1 0.1471(2) 0.8140(2) 0.7832(7) 0.0463(13) Uani d 1 . .
N N4 0.2682(2) 0.7657(2) 0.5800(6) 0.0311(10) Uani d 1 . .
H H4 0.292(2) 0.7272(18) 0.592(8) 0.035(16) Uiso d 1 . .
N N10 0.3518(2) 0.5493(2) 0.4666(7) 0.0347(11) Uani d 1 . .
H H10 0.347(3) 0.5065(16) 0.426(7) 0.036(15) Uiso d 1 . .
C C2 0.2041(3) 0.8557(3) 0.7550(8) 0.0385(14) Uani d 1 . .
C C3 0.2765(3) 0.8207(3) 0.7111(7) 0.0345(13) Uani d 1 . .
C C5 0.2375(3) 0.7814(3) 0.4359(7) 0.0313(12) Uani d 1 . .
C C6 0.2312(2) 0.7213(3) 0.3053(7) 0.0313(12) Uani d 1 . .
H H6 0.2462 0.7413 0.1956 0.038 Uiso calc 1 . .
C C8 0.3444(2) 0.6681(3) 0.3171(7) 0.0330(13) Uani d 1 . .
C C9 0.3889(3) 0.6022(3) 0.3607(7) 0.0364(13) Uani d 1 . .
C C11 0.3308(3) 0.5661(3) 0.6214(8) 0.0326(13) Uani d 1 . .
C C12 0.3037(3) 0.5028(3) 0.7310(9) 0.0453(17) Uani d 1 . .
H H12 0.3279 0.5066 0.8408 0.054 Uiso calc 1 . .
C C14 0.2250(3) 0.5116(3) 0.7606(8) 0.0335(13) Uani d 1 . .
C C15 0.1775(4) 0.4822(4) 0.6556(11) 0.064(2) Uani d 1 . .
H H15 0.1937 0.4564 0.5607 0.077 Uiso calc 1 . .
C C16 0.1048(5) 0.4890(5) 0.6834(14) 0.087(3) Uani d 1 . .
H H16 0.0714 0.4680 0.6096 0.104 Uiso calc 1 . .
C C17 0.0832(4) 0.5272(4) 0.8217(16) 0.090(4) Uani d 1 . .
H H17 0.0340 0.5334 0.8398 0.108 Uiso calc 1 . .
C C18 0.1298(5) 0.5571(4) 0.9357(15) 0.082(3) Uani d 1 . .
H H18 0.1137 0.5818 1.0322 0.099 Uiso calc 1 . .
C C19 0.2010(4) 0.5490(3) 0.9010(10) 0.0585(19) Uani d 1 . .
H H19 0.2347 0.5695 0.9749 0.070 Uiso calc 1 . .
C C21 0.4590(2) 0.6277(3) 0.4484(9) 0.0472(17) Uani d 1 . .
H H211 0.4714 0.6789 0.4214 0.057 Uiso calc 0.342(12) A 1
H H212 0.4572 0.6211 0.5701 0.057 Uiso calc 0.342(12) A 1
H H213 0.4619 0.6817 0.4441 0.057 Uiso calc 0.658(12) A 2
H H214 0.4575 0.6130 0.5664 0.057 Uiso calc 0.658(12) A 2
C C22A 0.5083(10) 0.5727(10) 0.364(2) 0.059(2) Uani d 0.342(12) A 1
H H221 0.5577 0.5903 0.3662 0.071 Uiso calc 0.342(12) A 1
H H222 0.5060 0.5247 0.4207 0.071 Uiso calc 0.342(12) A 1
C C23A 0.4812(8) 0.5667(12) 0.186(3) 0.060(2) Uani d 0.342(12) A 1
H H231 0.4978 0.5205 0.1359 0.072 Uiso calc 0.342(12) A 1
H H232 0.4995 0.6079 0.1194 0.072 Uiso calc 0.342(12) A 1
C C24A 0.4003(9) 0.5685(17) 0.1894(19) 0.058(2) Uani d 0.342(12) A 1
H H241 0.3808 0.5997 0.1002 0.070 Uiso calc 0.342(12) A 1
H H242 0.3797 0.5189 0.1814 0.070 Uiso calc 0.342(12) A 1
C C22B 0.5250(4) 0.5954(6) 0.3684(17) 0.060(2) Uani d 0.658(12) A 2
H H223 0.5587 0.5772 0.4527 0.072 Uiso calc 0.658(12) A 2
H H224 0.5491 0.6314 0.2964 0.072 Uiso calc 0.658(12) A 2
C C23B 0.4934(4) 0.5328(5) 0.2677(17) 0.0573(19) Uani d 0.658(12) A 2
H H233 0.4875 0.4885 0.3367 0.069 Uiso calc 0.658(12) A 2
H H234 0.5236 0.5208 0.1713 0.069 Uiso calc 0.658(12) A 2
C C24B 0.4218(5) 0.5629(8) 0.2120(12) 0.057(2) Uani d 0.658(12) A 2
H H243 0.3908 0.5225 0.1749 0.068 Uiso calc 0.658(12) A 2
H H244 0.4281 0.5974 0.1187 0.068 Uiso calc 0.658(12) A 2
C C26 0.1547(2) 0.6970(3) 0.2940(7) 0.0334(12) Uani d 1 . .
C C27 0.1078(3) 0.7397(3) 0.2043(9) 0.0446(16) Uani d 1 . .
H H27 0.1246 0.7817 0.1473 0.054 Uiso calc 1 . .
C C28 0.0370(3) 0.7219(3) 0.1972(10) 0.0518(18) Uani d 1 . .
H H28 0.0055 0.7513 0.1344 0.062 Uiso calc 1 . .
C C29 0.0121(3) 0.6626(4) 0.2794(10) 0.0565(19) Uani d 1 . .
H H29 -0.0367 0.6505 0.2739 0.068 Uiso calc 1 . .
C C30 0.0578(3) 0.6197(4) 0.3712(10) 0.066(2) Uani d 1 . .
H H30 0.0403 0.5786 0.4302 0.079 Uiso calc 1 . .
C C31 0.1294(3) 0.6370(4) 0.3772(10) 0.0547(18) Uani d 1 . .
H H31 0.1608 0.6071 0.4390 0.066 Uiso calc 1 . .
C C33 0.3102(3) 0.7855(3) 0.8668(8) 0.0452(15) Uani d 1 . .
H H331 0.2950 0.8116 0.9681 0.054 Uiso calc 1 . .
H H332 0.2960 0.7336 0.8763 0.054 Uiso calc 1 . .
C C34 0.3901(3) 0.7917(4) 0.8443(11) 0.070(2) Uani d 1 . .
H H341 0.4116 0.7428 0.8305 0.085 Uiso calc 1 . .
H H342 0.4119 0.8158 0.9415 0.085 Uiso calc 1 . .
C C35 0.4008(3) 0.8379(4) 0.6881(11) 0.066(2) Uani d 1 . .
H H351 0.4402 0.8728 0.7035 0.079 Uiso calc 1 . .
H H352 0.4115 0.8063 0.5918 0.079 Uiso calc 1 . .
C C36 0.3313(3) 0.8784(3) 0.6619(9) 0.0426(14) Uani d 1 . .
H H361 0.3255 0.8934 0.5448 0.051 Uiso calc 1 . .
H H362 0.3282 0.9221 0.7339 0.051 Uiso calc 1 . .
C C38 0.1422(4) 0.7336(3) 0.7716(10) 0.061(2) Uani d 1 . .
H H381 0.1272 0.7198 0.6597 0.092 Uiso calc 1 . .
H H382 0.1077 0.7157 0.8524 0.092 Uiso calc 1 . .
H H383 0.1885 0.7120 0.7950 0.092 Uiso calc 1 . .
C C39 0.0805(3) 0.8526(4) 0.8168(12) 0.072(2) Uani d 1 . .
H H391 0.0829 0.8757 0.9262 0.107 Uiso calc 1 . .
H H392 0.0412 0.8176 0.8146 0.107 Uiso calc 1 . .
H H393 0.0729 0.8901 0.7321 0.107 Uiso calc 1 . .

loop_
_atom_site_aniso_label
_atom_site_aniso_U_11
_atom_site_aniso_U_22
_atom_site_aniso_U_33
_atom_site_aniso_U_12
_atom_site_aniso_U_13
_atom_site_aniso_U_23
O7 0.0282(17) 0.0290(17) 0.033(2) -0.0035(15) -0.0015(17) 0.0000(17)
O13 0.063(3) 0.036(2) 0.059(3) 0.010(2) 0.027(3) 0.014(2)
O20 0.050(2) 0.0253(18) 0.039(2) 0.0087(16) -0.001(2) 0.0017(19)
O25 0.035(2) 0.046(2) 0.078(4) -0.0047(17) -0.001(2) 0.032(3)
O32 0.050(2) 0.032(2) 0.044(3) 0.0000(17) -0.016(2) 0.010(2)
O37 0.061(2) 0.030(2) 0.058(3) 0.0079(17) 0.005(2) -0.002(2)
N1 0.048(3) 0.041(3) 0.050(3) 0.003(2) 0.007(3) 0.005(3)
N4 0.038(2) 0.026(2) 0.029(3) 0.004(2) -0.006(2) 0.002(2)
N10 0.041(3) 0.020(2) 0.043(3) -0.002(2) 0.008(2) 0.001(2)
C2 0.047(3) 0.028(3) 0.040(4) 0.005(2) 0.000(3) 0.003(3)
C3 0.041(3) 0.031(3) 0.032(3) 0.003(2) -0.003(3) 0.001(2)
C5 0.029(3) 0.032(3) 0.032(3) -0.005(2) 0.001(3) 0.011(3)
C6 0.028(2) 0.038(3) 0.028(3) -0.003(2) -0.001(2) 0.005(3)
C8 0.026(3) 0.039(3) 0.034(3) -0.004(2) -0.004(3) 0.004(3)
C9 0.034(3) 0.031(3) 0.044(4) 0.001(2) 0.014(3) 0.003(3)
C11 0.027(3) 0.035(3) 0.036(3) 0.008(2) 0.008(3) 0.011(3)
C12 0.057(3) 0.027(3) 0.053(5) 0.007(3) 0.019(3) 0.009(3)
C14 0.045(3) 0.022(2) 0.034(3) 0.003(2) 0.005(3) 0.008(3)
C15 0.069(5) 0.060(4) 0.062(5) -0.007(4) 0.009(4) 0.015(4)
C16 0.086(6) 0.083(6) 0.092(8) -0.018(5) -0.021(6) 0.036(6)
C17 0.065(5) 0.058(5) 0.146(11) 0.014(4) 0.047(7) 0.049(6)
C18 0.086(6) 0.036(4) 0.125(9) 0.007(4) 0.061(6) 0.005(5)
C19 0.070(5) 0.043(4) 0.063(5) -0.005(3) 0.023(4) 0.007(4)
C21 0.030(3) 0.043(3) 0.068(5) 0.003(2) 0.006(3) 0.016(4)
C22A 0.039(4) 0.052(5) 0.086(5) 0.002(4) 0.022(4) -0.001(4)
C23A 0.044(4) 0.051(4) 0.084(5) 0.001(4) 0.024(4) -0.003(4)
C24A 0.046(5) 0.049(4) 0.080(5) 0.000(4) 0.025(4) -0.004(4)
C22B 0.040(4) 0.051(4) 0.087(5) 0.000(3) 0.023(4) 0.000(4)
C23B 0.041(3) 0.049(4) 0.082(5) 0.003(3) 0.023(4) -0.005(4)
C24B 0.044(4) 0.049(4) 0.077(5) 0.000(4) 0.022(4) -0.006(4)
C26 0.027(3) 0.048(3) 0.025(3) -0.004(2) -0.001(2) -0.005(3)
C27 0.033(3) 0.044(3) 0.057(4) 0.005(3) -0.006(3) -0.016(3)
C28 0.037(3) 0.049(4) 0.069(5) 0.008(3) -0.014(4) -0.023(4)
C29 0.030(3) 0.080(5) 0.059(5) -0.002(3) -0.002(3) -0.028(4)
C30 0.051(4) 0.083(5) 0.064(5) -0.027(4) 0.000(4) 0.012(5)
C31 0.038(3) 0.071(4) 0.055(5) -0.014(3) -0.004(3) 0.020(4)
C33 0.057(4) 0.048(3) 0.031(3) 0.016(3) -0.012(3) -0.001(3)
C34 0.052(4) 0.097(6) 0.062(5) 0.013(4) -0.022(4) -0.005(5)
C35 0.046(4) 0.085(5) 0.066(5) -0.012(4) -0.006(4) -0.006(5)
C36 0.045(3) 0.039(3) 0.043(4) -0.009(3) -0.007(3) -0.008(3)
C38 0.078(5) 0.043(4) 0.062(5) -0.018(3) 0.025(4) -0.010(4)
C39 0.041(3) 0.074(5) 0.099(7) 0.008(3) 0.012(4) 0.005(5)

loop_
_atom_type_symbol
_atom_type_description
_atom_type_scat_dispersion_real
_atom_type_scat_dispersion_imag
_atom_type_scat_source
C C 0.0033 0.0016 'International Tables Vol C Tables 4.2.6.8 and 6.1.1.4'
H H 0.0000 0.0000 'International Tables Vol C Tables 4.2.6.8 and 6.1.1.4'
N N 0.0061 0.0033 'International Tables Vol C Tables 4.2.6.8 and 6.1.1.4'
O O 0.0106 0.0060 'International Tables Vol C Tables 4.2.6.8 and 6.1.1.4'

loop_
_geom_angle_atom_site_label_1
_geom_angle_atom_site_label_2
_geom_angle_atom_site_label_3
_geom_angle
C8 O7 C6 115.3(4)
C12 O13 H13 106(5)
C2 N1 C39 116.6(5)
C2 N1 C38 127.4(5)
C39 N1 C38 115.8(5)
C5 N4 C3 121.9(4)
C5 N4 H4 121(4)
C3 N4 H4 116(4)
C11 N10 C9 122.0(4)
C11 N10 H10 122(4)
C9 N10 H10 116(4)
O37 C2 N1 120.3(5)
O37 C2 C3 118.8(5)
N1 C2 C3 120.8(4)
N4 C3 C36 111.0(5)
N4 C3 C33 110.2(4)
C36 C3 C33 102.6(4)
N4 C3 C2 110.6(4)
C36 C3 C2 111.8(4)
C33 C3 C2 110.5(5)
O32 C5 N4 122.8(5)
O32 C5 C6 118.4(5)
N4 C5 C6 118.8(4)
O7 C6 C26 109.0(4)
O7 C6 C5 111.6(4)
C26 C6 C5 109.1(4)
O7 C6 H6 109.0
C26 C6 H6 109.0
C5 C6 H6 109.0
O25 C8 O7 122.2(5)
O25 C8 C9 123.5(4)
O7 C8 C9 114.3(4)
N10 C9 C8 113.2(4)
N10 C9 C24A 109.1(12)
C8 C9 C24A 100.9(12)
N10 C9 C24B 110.0(7)
C8 C9 C24B 114.7(7)
N10 C9 C21 109.7(5)
C8 C9 C21 109.7(4)
C24A C9 C21 114.0(8)
C24B C9 C21 98.5(5)
O20 C11 N10 123.5(5)
O20 C11 C12 119.3(5)
N10 C11 C12 117.3(5)
O13 C12 C14 115.1(5)
O13 C12 C11 108.8(5)
C14 C12 C11 109.7(4)
O13 C12 H12 107.7
C14 C12 H12 107.7
C11 C12 H12 107.7
C15 C14 C19 119.2(6)
C15 C14 C12 120.9(6)
C19 C14 C12 119.9(6)
C14 C15 C16 121.3(9)
C14 C15 H15 119.3
C16 C15 H15 119.3
C17 C16 C15 117.7(9)
C17 C16 H16 121.1
C15 C16 H16 121.1
C16 C17 C18 123.3(8)
C16 C17 H17 118.3
C18 C17 H17 118.3
C19 C18 C17 116.2(9)
C19 C18 H18 121.9
C17 C18 H18 121.9
C18 C19 C14 122.2(8)
C18 C19 H19 118.9
C14 C19 H19 118.9
C22B C21 C9 112.6(6)
C22A C21 C9 96.8(10)
C22A C21 H211 112.4
C9 C21 H211 112.4
C22A C21 H212 112.4
C9 C21 H212 112.4
H211 C21 H212 110.0
C22B C21 H213 109.1
C9 C21 H213 109.1
C22B C21 H214 109.1
C9 C21 H214 109.1
H213 C21 H214 107.8
C23A C22A C21 105.1(13)
C23A C22A H221 110.7
C21 C22A H221 110.7
C23A C22A H222 110.7
C21 C22A H222 110.7
H221 C22A H222 108.8
C22A C23A C24A 108.5(15)
C22A C23A H231 110.0
C24A C23A H231 110.0
C22A C23A H232 110.0
C24A C23A H232 110.0
H231 C23A H232 108.4
C9 C24A C23A 99.4(11)
C9 C24A H241 111.9
C23A C24A H241 111.9
C9 C24A H242 111.9
C23A C24A H242 111.9
H241 C24A H242 109.6
C21 C22B C23B 101.3(6)
C21 C22B H223 111.5
C23B C22B H223 111.5
C21 C22B H224 111.5
C23B C22B H224 111.5
H223 C22B H224 109.3
C22B C23B C24B 103.6(8)
C22B C23B H233 111.1
C24B C23B H233 111.1
C22B C23B H234 111.1
C24B C23B H234 111.1
H233 C23B H234 109.0
C23B C24B C9 107.4(7)
C23B C24B H243 110.2
C9 C24B H243 110.2
C23B C24B H244 110.2
C9 C24B H244 110.2
H243 C24B H244 108.5
C31 C26 C27 118.8(5)
C31 C26 C6 122.6(5)
C27 C26 C6 118.4(5)
C28 C27 C26 120.6(6)
C28 C27 H27 119.7
C26 C27 H27 119.7
C29 C28 C27 120.4(6)
C29 C28 H28 119.8
C27 C28 H28 119.8
C28 C29 C30 119.9(6)
C28 C29 H29 120.0
C30 C29 H29 120.0
C29 C30 C31 119.9(7)
C29 C30 H30 120.0
C31 C30 H30 120.0
C26 C31 C30 120.3(6)
C26 C31 H31 119.9
C30 C31 H31 119.9
C34 C33 C3 106.3(6)
C34 C33 H331 110.5
C3 C33 H331 110.5
C34 C33 H332 110.5
C3 C33 H332 110.5
H331 C33 H332 108.7
C33 C34 C35 105.6(5)
C33 C34 H341 110.6
C35 C34 H341 110.6
C33 C34 H342 110.6
C35 C34 H342 110.6
H341 C34 H342 108.7
C36 C35 C34 105.6(6)
C36 C35 H351 110.6
C34 C35 H351 110.6
C36 C35 H352 110.6
C34 C35 H352 110.6
H351 C35 H352 108.8
C35 C36 C3 102.3(5)
C35 C36 H361 111.3
C3 C36 H361 111.3
C35 C36 H362 111.3
C3 C36 H362 111.3
H361 C36 H362 109.2
N1 C38 H381 109.5
N1 C38 H382 109.5
H381 C38 H382 109.5
N1 C38 H383 109.5
H381 C38 H383 109.5
H382 C38 H383 109.5
N1 C39 H391 109.5
N1 C39 H392 109.5
H391 C39 H392 109.5
N1 C39 H393 109.5
H391 C39 H393 109.5
H392 C39 H393 109.5

loop_
_geom_bond_atom_site_label_1
_geom_bond_atom_site_label_2
_geom_bond_distance
O7 C8 1.352(6)
O7 C6 1.436(6)
O13 C12 1.389(7)
O13 H13 0.86(2)
O20 C11 1.238(6)
O25 C8 1.200(6)
O32 C5 1.248(6)
O37 C2 1.238(6)
N1 C2 1.341(7)
N1 C39 1.470(7)
N1 C38 1.477(7)
N4 C5 1.331(7)
N4 C3 1.468(7)
N4 H4 0.84(2)
N10 C11 1.347(8)
N10 C9 1.469(7)
N10 H10 0.85(2)
C2 C3 1.554(8)
C3 C36 1.533(7)
C3 C33 1.549(8)
C5 C6 1.528(7)
C6 C26 1.516(7)
C6 H6 1.0000
C8 C9 1.512(7)
C9 C24A 1.529(6)
C9 C24B 1.532(6)
C9 C21 1.575(8)
C11 C12 1.545(7)
C12 C14 1.516(7)
C12 H12 1.0000
C14 C15 1.347(9)
C14 C19 1.401(9)
C15 C16 1.400(11)
C15 H15 0.9500
C16 C17 1.379(13)
C16 H16 0.9500
C17 C18 1.387(15)
C17 H17 0.9500
C18 C19 1.384(9)
C18 H18 0.9500
C19 H19 0.9500
C21 C22B 1.525(6)
C21 C22A 1.530(6)
C21 H211 0.9900
C21 H212 0.9900
C21 H213 0.9900
C21 H214 0.9900
C22A C23A 1.529(6)
C22A H221 0.9900
C22A H222 0.9900
C23A C24A 1.533(6)
C23A H231 0.9900
C23A H232 0.9900
C24A H241 0.9900
C24A H242 0.9900
C22B C23B 1.526(6)
C22B H223 0.9900
C22B H224 0.9900
C23B C24B 1.529(6)
C23B H233 0.9900
C23B H234 0.9900
C24B H243 0.9900
C24B H244 0.9900
C26 C31 1.374(8)
C26 C27 1.387(8)
C27 C28 1.381(8)
C27 H27 0.9500
C28 C29 1.356(9)
C28 H28 0.9500
C29 C30 1.381(10)
C29 H29 0.9500
C30 C31 1.392(8)
C30 H30 0.9500
C31 H31 0.9500
C33 C34 1.528(9)
C33 H331 0.9900
C33 H332 0.9900
C34 C35 1.531(11)
C34 H341 0.9900
C34 H342 0.9900
C35 C36 1.524(8)
C35 H351 0.9900
C35 H352 0.9900
C36 H361 0.9900
C36 H362 0.9900
C38 H381 0.9800
C38 H382 0.9800
C38 H383 0.9800
C39 H391 0.9800
C39 H392 0.9800
C39 H393 0.9800

loop_
_geom_hbond_atom_site_label_D
_geom_hbond_atom_site_label_H
_geom_hbond_atom_site_label_A
_geom_hbond_site_symmetry_A
_geom_hbond_distance_DH
_geom_hbond_distance_HA
_geom_hbond_distance_DA
_geom_hbond_angle_DHA
O13 H13 O32 3_545 0.86(2) 1.87(3) 2.713(6) 166(8)
N4 H4 O20 . 0.84(2) 2.09(3) 2.907(5) 164(6)
N10 H10 O37 3_544 0.85(2) 2.17(3) 2.970(6) 155(5)

loop_
_geom_torsion_atom_site_label_1
_geom_torsion_atom_site_label_2
_geom_torsion_atom_site_label_3
_geom_torsion_atom_site_label_4
_geom_torsion
C39 N1 C2 O37 5.9(10)
C38 N1 C2 O37 -179.3(7)
C39 N1 C2 C3 -177.5(6)
C38 N1 C2 C3 -2.7(10)
C5 N4 C3 C36 -70.1(6)
C5 N4 C3 C33 177.0(5)
C5 N4 C3 C2 54.5(6)
O37 C2 C3 N4 -135.0(6)
N1 C2 C3 N4 48.3(7)
O37 C2 C3 C36 -10.8(8)
N1 C2 C3 C36 172.5(6)
O37 C2 C3 C33 102.7(6)
N1 C2 C3 C33 -73.9(7)
C3 N4 C5 O32 -3.5(7)
C3 N4 C5 C6 179.7(5)
C8 O7 C6 C26 163.3(5)
C8 O7 C6 C5 -76.1(5)
O32 C5 C6 O7 169.9(4)
N4 C5 C6 O7 -13.2(6)
O32 C5 C6 C26 -69.6(6)
N4 C5 C6 C26 107.4(5)
C6 O7 C8 O25 -2.8(8)
C6 O7 C8 C9 179.8(4)
C11 N10 C9 C8 -64.2(7)
C11 N10 C9 C24A -175.7(9)
C11 N10 C9 C24B 166.0(6)
C11 N10 C9 C21 58.7(6)
O25 C8 C9 N10 166.8(6)
O7 C8 C9 N10 -15.9(7)
O25 C8 C9 C24A -76.7(11)
O7 C8 C9 C24A 100.6(10)
O25 C8 C9 C24B -65.8(9)
O7 C8 C9 C24B 111.5(7)
O25 C8 C9 C21 43.9(8)
O7 C8 C9 C21 -138.7(5)
C9 N10 C11 O20 8.9(8)
C9 N10 C11 C12 -170.0(5)
O20 C11 C12 O13 -163.6(5)
N10 C11 C12 O13 15.3(7)
O20 C11 C12 C14 69.7(7)
N10 C11 C12 C14 -111.4(6)
O13 C12 C14 C15 -34.0(8)
C11 C12 C14 C15 89.1(6)
O13 C12 C14 C19 144.3(5)
C11 C12 C14 C19 -92.6(7)
C19 C14 C15 C16 0.6(10)
C12 C14 C15 C16 178.9(6)
C14 C15 C16 C17 0.4(11)
C15 C16 C17 C18 -1.9(13)
C16 C17 C18 C19 2.2(12)
C17 C18 C19 C14 -1.2(10)
C15 C14 C19 C18 -0.2(9)
C12 C14 C19 C18 -178.5(6)
N10 C9 C21 C22B 106.9(7)
C8 C9 C21 C22B -128.2(7)
C24B C9 C21 C22B -8.0(10)
N10 C9 C21 C22A 94.7(10)
C8 C9 C21 C22A -140.4(10)
C24A C9 C21 C22A -28.1(17)
C9 C21 C22A C23A 37.9(17)
C21 C22A C23A C24A -39(3)
N10 C9 C24A C23A -116.8(17)
C8 C9 C24A C23A 123.8(17)
C21 C9 C24A C23A 6(2)
C22A C23A C24A C9 19(3)
C9 C21 C22B C23B -16.6(12)
C21 C22B C23B C24B 34.5(13)
C22B C23B C24B C9 -42.9(14)
N10 C9 C24B C23B -84.5(10)
C8 C9 C24B C23B 146.5(8)
C21 C9 C24B C23B 30.1(10)
O7 C6 C26 C31 25.7(8)
C5 C6 C26 C31 -96.4(6)
O7 C6 C26 C27 -158.4(5)
C5 C6 C26 C27 79.4(6)
C31 C26 C27 C28 -0.7(9)
C6 C26 C27 C28 -176.7(6)
C26 C27 C28 C29 0.7(10)
C27 C28 C29 C30 0.1(10)
C28 C29 C30 C31 -0.9(11)
C27 C26 C31 C30 -0.1(10)
C6 C26 C31 C30 175.8(6)
C29 C30 C31 C26 0.9(12)
N4 C3 C33 C34 88.4(6)
C36 C3 C33 C34 -29.7(6)
C2 C3 C33 C34 -149.0(5)
C3 C33 C34 C35 6.5(7)
C33 C34 C35 C36 19.6(7)
C34 C35 C36 C3 -38.2(7)
N4 C3 C36 C35 -76.3(6)
C33 C3 C36 C35 41.3(6)
C2 C3 C36 C35 159.7(5)

_cod_database_fobs_code 2021947
